data_7059932
loop_
_publ_author_name
'Todorov, Petar'
'Georgieva, Stela'
'Peneva, Petia'
'Rusew, Rusi'
'Shivachev, Boris'
'Georgiev, Anton'

_publ_section_title
;
 Experimental and theoretical study of bidirectional photoswitching
 behavior of 5,5&#x2032;-diphenylhydantoin Schiff bases: synthesis,
 crystal structure and kinetic approaches
;
_journal_issue 35
_journal_name_full 'New Journal of Chemistry'
_journal_page_first 15081
_journal_page_last 15099
_journal_paper_doi 10.1039/D0NJ03301D
_journal_volume 44
_journal_year 2020
_chemical_formula_moiety 'C22 H17 N3 O3'
_chemical_formula_sum 'C22 H17 N3 O3'
_chemical_formula_weight 371.38
_space_group_crystal_system triclinic
_space_group_IT_number 2
_space_group_name_Hall '-P 1'
_space_group_name_H-M_alt 'P -1'
_atom_sites_solution_hydrogens mixed
_atom_sites_solution_primary direct
_audit_creation_date 2020-06-20
_audit_creation_method
;
Olex2 1.3
(compiled 2020.02.04 svn.rd84adfe8 for OlexSys, GUI svn.r6032)
;
_audit_update_record
;
2020-06-23 deposited with the CCDC.	2020-08-03 downloaded from the CCDC.
;
_cell_angle_alpha 107.718(14)
_cell_angle_beta 96.228(10)
_cell_angle_gamma 106.521(11)
_cell_formula_units_Z 2
_cell_length_a 8.5374(8)
_cell_length_b 10.4625(17)
_cell_length_c 11.6521(17)
_cell_measurement_reflns_used 1733
_cell_measurement_temperature 290
_cell_measurement_theta_max 26.7520
_cell_measurement_theta_min 3.4490
_cell_volume 928.6(3)
_computing_cell_refinement 'CrysAlisPro 1.171.40.53 (Rigaku OD, 2019)'
_computing_data_collection 'CrysAlisPro 1.171.40.53 (Rigaku OD, 2019)'
_computing_data_reduction 'CrysAlisPro 1.171.40.53 (Rigaku OD, 2019)'
_computing_molecular_graphics 'Olex2 1.3 (Dolomanov et al., 2009)'
_computing_publication_material 'Olex2 1.3 (Dolomanov et al., 2009)'
_computing_structure_refinement 'SHELXL 2018/3 (Sheldrick, 2015)'
_computing_structure_solution 'SHELXS  (Sheldrick, 2008)'
_diffrn_ambient_temperature 290
_diffrn_detector 'CCD plate'
_diffrn_detector_area_resol_mean 10.3974
_diffrn_detector_type Atlas
_diffrn_measured_fraction_theta_full 0.991
_diffrn_measured_fraction_theta_max 0.803
_diffrn_measurement_details
;
List of Runs (angles in degrees, time in seconds):

  # Type    Start    End  Width  t~exp~   \w     \q     \k     \f   Frames
#--------------------------------------------------------------------------
  1  \w    -14.00  82.00   1.00   90.00    --    7.68  38.00 -90.00   96
  2  \w    -17.00  78.00   1.00   90.00    --    7.68  77.00   0.00   95
  3  \w    -67.00  39.00   1.00   90.00    --    7.68 -77.00 120.00  106
;
_diffrn_measurement_device 'four-circle diffractometer'
_diffrn_measurement_device_type 'SuperNova, Dual, Cu at home/near, Atlas'
_diffrn_measurement_method '\w scans'
_diffrn_orient_matrix_type 'CrysAlisPro convention (1999,Acta A55,543-557)'
_diffrn_orient_matrix_UB_11 -0.0755735000
_diffrn_orient_matrix_UB_12 -0.0015586000
_diffrn_orient_matrix_UB_13 0.0204553000
_diffrn_orient_matrix_UB_21 -0.0180163000
_diffrn_orient_matrix_UB_22 0.0375648000
_diffrn_orient_matrix_UB_23 -0.0382671000
_diffrn_orient_matrix_UB_31 -0.0428101000
_diffrn_orient_matrix_UB_32 -0.0655187000
_diffrn_orient_matrix_UB_33 -0.0489501000
_diffrn_radiation_monochromator mirror
_diffrn_radiation_probe x-ray
_diffrn_radiation_type 'Mo K\a'
_diffrn_radiation_wavelength 0.71073
_diffrn_reflns_av_unetI/netI 0.0886
_diffrn_reflns_Laue_measured_fraction_full 0.991
_diffrn_reflns_Laue_measured_fraction_max 0.803
_diffrn_reflns_limit_h_max 11
_diffrn_reflns_limit_h_min -11
_diffrn_reflns_limit_k_max 13
_diffrn_reflns_limit_k_min -10
_diffrn_reflns_limit_l_max 12
_diffrn_reflns_limit_l_min -15
_diffrn_reflns_number 5865
_diffrn_reflns_point_group_measured_fraction_full 0.991
_diffrn_reflns_point_group_measured_fraction_max 0.803
_diffrn_reflns_theta_full 25.242
_diffrn_reflns_theta_max 28.560
_diffrn_reflns_theta_min 2.737
_diffrn_source 'micro-focus sealed X-ray tube'
_diffrn_source_type 'SuperNova (Mo) X-ray Source'
_exptl_absorpt_coefficient_mu 0.090
_exptl_absorpt_correction_T_max 1.00000
_exptl_absorpt_correction_T_min 0.69830
_exptl_absorpt_correction_type multi-scan
_exptl_absorpt_process_details
;
CrysAlisPro 1.171.40.53 (Rigaku Oxford Diffraction, 2019)
Empirical absorption correction using spherical harmonics,
 implemented in SCALE3 ABSPACK scaling algorithm.
;
_exptl_crystal_colour colourless
_exptl_crystal_colour_primary colourless
_exptl_crystal_density_diffrn 1.328
_exptl_crystal_description block
_exptl_crystal_F_000 388
_exptl_crystal_recrystallization_method 'Re-crystallisation from solvent'
_exptl_crystal_size_max 0.2
_exptl_crystal_size_mid 0.15
_exptl_crystal_size_min 0.15
_refine_diff_density_max 0.180
_refine_diff_density_min -0.232
_refine_diff_density_rms 0.050
_refine_ls_extinction_method none
_refine_ls_goodness_of_fit_ref 1.024
_refine_ls_hydrogen_treatment mixed
_refine_ls_matrix_type full
_refine_ls_number_parameters 262
_refine_ls_number_reflns 5865
_refine_ls_number_restraints 1
_refine_ls_restrained_S_all 1.024
_refine_ls_R_factor_all 0.1352
_refine_ls_R_factor_gt 0.0618
_refine_ls_shift/su_max 0.000
_refine_ls_shift/su_mean 0.000
_refine_ls_structure_factor_coef Fsqd
_refine_ls_weighting_details 'w=1/[\s^2^(Fo^2^)+(0.0896P)^2^] where P=(Fo^2^+2Fc^2^)/3'
_refine_ls_weighting_scheme calc
_refine_ls_wR_factor_gt 0.1746
_refine_ls_wR_factor_ref 0.1927
_reflns_Friedel_coverage 0.000
_reflns_number_gt 2745
_reflns_number_total 5865
_reflns_threshold_expression 'I > 2\s(I)'
_twin_special_details
;
Component 2 rotated by 179.9778\% 
 around [-0.00 -0.71 0.71] (reciprocal) or [-0.21 -0.82 0.53] (direct)
;
_cod_data_source_file d0nj03301d2.cif
_cod_data_source_block exp_531_2_twin1_hklf4
_cod_depositor_comments 'Adding full bibliography for 7059930--7059932.cif.'
_cod_original_cell_volume 928.6(2)
_cod_database_code 7059932
_shelx_shelxl_version_number 2018/3
_chemical_oxdiff_formula 'C20 N3 O2 H20'
_chemical_oxdiff_usercomment 'Petyia SB2 Ph'
_shelx_space_group_comment
;
The symmetry employed for this shelxl refinement is uniquely defined
by the following loop, which should always be used as a source of
symmetry information in preference to the above space-group names.
They are only intended as comments.
;
_shelx_estimated_absorpt_t_max 0.987
_shelx_estimated_absorpt_t_min 0.982
_olex2_refinement_description
;
1. Twinned data refinement
 Scales: 0.7129(16)
 0.2871(16)
2. Fixed Uiso
 At 1.2 times of:
  All C(H) groups
3. Restrained distances
 O16-H16
 1.01 with sigma of 0.002
4.a Aromatic/amide H refined with riding coordinates:
 C10(H10), C5(H5), C9(H9), C8(H8), C7(H7), C9A(H9A), C5A(H5A), C12(H12),
 C13(H13), C6(H6), C8A(H8A), C15(H15), C14(H14), C6A(H6A), C7A(H7A)
;
_olex2_submission_special_instructions 'No special instructions were received'
_oxdiff_exptl_absorpt_empirical_details
;
Empirical correction (ABSPACK) includes:
- Absorption correction using spherical harmonics
- Frame scaling
;
_oxdiff_exptl_absorpt_empirical_full_max 1.418
_oxdiff_exptl_absorpt_empirical_full_min 0.750
_oxdiff_twin_integration_method simultaneous
_oxdiff_twin_items 2

loop_
_space_group_symop_operation_xyz
'x, y, z'
'-x, -y, -z'

loop_
_atom_site_label
_atom_site_type_symbol
_atom_site_fract_x
_atom_site_fract_y
_atom_site_fract_z
_atom_site_U_iso_or_equiv
_atom_site_adp_type
_atom_site_occupancy
_atom_site_site_symmetry_order
_atom_site_calc_flag
_atom_site_refinement_flags_posn
_atom_site_refinement_flags_adp
_atom_site_refinement_flags_occupancy
_atom_site_disorder_assembly
_atom_site_disorder_group
O1 O 0.0382(3) 0.5742(3) 0.3765(2) 0.0506(7) Uani 1 1 d . . . . .
N3 N 0.1570(4) 0.5088(3) 0.1652(3) 0.0451(8) Uani 1 1 d . . . . .
N2 N 0.1117(4) 0.4124(3) 0.2252(3) 0.0438(8) Uani 1 1 d . . . . .
N1 N 0.0472(4) 0.3607(3) 0.3879(3) 0.0454(8) Uani 1 1 d . . . . .
O2 O 0.1702(4) 0.2131(3) 0.1147(2) 0.0632(8) Uani 1 1 d . . . . .
O16 O 0.2001(5) 0.7633(3) 0.1599(3) 0.0859(11) Uani 1 1 d D . . . .
C1 C 0.0608(4) 0.4612(4) 0.3383(3) 0.0407(9) Uani 1 1 d . . . . .
C4A C 0.2556(5) 0.2348(4) 0.3805(3) 0.0455(10) Uani 1 1 d . . . . .
C2 C 0.1281(4) 0.2800(4) 0.2035(3) 0.0444(9) Uani 1 1 d . . . . .
C4 C -0.0488(4) 0.1007(4) 0.2892(3) 0.0390(9) Uani 1 1 d . . . . .
C10 C 0.1986(5) 0.4728(4) 0.0615(4) 0.0553(11) Uani 1 1 d . . . . .
H10 H 0.194895 0.379636 0.023254 0.066 Uiso 1 1 calc R U . . .
C11 C 0.2517(5) 0.5769(4) 0.0034(3) 0.0479(10) Uani 1 1 d . . . . .
C3 C 0.0913(4) 0.2398(4) 0.3166(3) 0.0421(9) Uani 1 1 d . . . . .
C5 C -0.1306(5) 0.0070(4) 0.1712(4) 0.0542(11) Uani 1 1 d . . . . .
H5 H -0.097564 0.026444 0.103143 0.065 Uiso 1 1 calc R U . . .
C9 C -0.0980(4) 0.0667(4) 0.3879(3) 0.0486(10) Uani 1 1 d . . . . .
H9 H -0.042390 0.127370 0.467571 0.058 Uiso 1 1 calc R U . . .
C16 C 0.2517(5) 0.7155(4) 0.0534(4) 0.0549(11) Uani 1 1 d . . . . .
C8 C -0.2282(5) -0.0557(4) 0.3706(4) 0.0570(11) Uani 1 1 d . . . . .
H8 H -0.260654 -0.076476 0.438360 0.068 Uiso 1 1 calc R U . . .
C7 C -0.3093(5) -0.1462(5) 0.2540(4) 0.0593(12) Uani 1 1 d . . . . .
H7 H -0.397241 -0.228671 0.242288 0.071 Uiso 1 1 calc R U . . .
C9A C 0.3516(5) 0.3384(4) 0.4904(4) 0.0581(11) Uani 1 1 d . . . . .
H9A H 0.316994 0.414287 0.528949 0.070 Uiso 1 1 calc R U . . .
C5A C 0.3100(5) 0.1215(5) 0.3256(4) 0.0599(12) Uani 1 1 d . . . . .
H5A H 0.245560 0.049672 0.252618 0.072 Uiso 1 1 calc R U . . .
C12 C 0.3049(6) 0.5393(5) -0.1074(4) 0.0749(14) Uani 1 1 d . . . . .
H12 H 0.304910 0.446779 -0.142878 0.090 Uiso 1 1 calc R U . . .
C13 C 0.3570(6) 0.6349(6) -0.1653(4) 0.0758(14) Uani 1 1 d . . . . .
H13 H 0.392906 0.607637 -0.238648 0.091 Uiso 1 1 calc R U . . .
C6 C -0.2616(5) -0.1159(5) 0.1546(4) 0.0640(12) Uani 1 1 d . . . . .
H6 H -0.317255 -0.177863 0.075247 0.077 Uiso 1 1 calc R U . . .
C8A C 0.4983(6) 0.3291(5) 0.5428(5) 0.0733(14) Uani 1 1 d . . . . .
H8A H 0.562069 0.398830 0.617131 0.088 Uiso 1 1 calc R U . . .
C15 C 0.3040(6) 0.8106(5) -0.0068(4) 0.0740(13) Uani 1 1 d . . . . .
H15 H 0.303729 0.903382 0.026664 0.089 Uiso 1 1 calc R U . . .
C14 C 0.3558(6) 0.7693(6) -0.1149(4) 0.0738(14) Uani 1 1 d . . . . .
H14 H 0.390674 0.834274 -0.154163 0.089 Uiso 1 1 calc R U . . .
C6A C 0.4573(6) 0.1151(6) 0.3785(5) 0.0747(14) Uani 1 1 d . . . . .
H6A H 0.493284 0.039976 0.340223 0.090 Uiso 1 1 calc R U . . .
C7A C 0.5521(6) 0.2181(6) 0.4868(6) 0.0788(15) Uani 1 1 d . . . . .
H7A H 0.652164 0.213186 0.522403 0.095 Uiso 1 1 calc R U . . .
H1 H 0.022(4) 0.373(4) 0.464(3) 0.051(11) Uiso 1 1 d . . . . .
H16 H 0.167(8) 0.673(3) 0.180(5) 0.15(2) Uiso 1 1 d D . . . .

loop_
_atom_site_aniso_label
_atom_site_aniso_U_11
_atom_site_aniso_U_22
_atom_site_aniso_U_33
_atom_site_aniso_U_23
_atom_site_aniso_U_13
_atom_site_aniso_U_12
O1 0.0714(18) 0.0433(16) 0.0490(16) 0.0154(13) 0.0264(13) 0.0327(14)
N3 0.060(2) 0.0380(18) 0.0444(19) 0.0166(15) 0.0205(15) 0.0206(16)
N2 0.063(2) 0.0381(19) 0.0380(17) 0.0148(15) 0.0243(14) 0.0223(15)
N1 0.063(2) 0.044(2) 0.040(2) 0.0145(16) 0.0270(15) 0.0282(16)
O2 0.102(2) 0.0563(18) 0.0514(17) 0.0208(15) 0.0482(15) 0.0432(16)
O16 0.147(3) 0.056(2) 0.073(2) 0.0244(18) 0.055(2) 0.047(2)
C1 0.049(2) 0.037(2) 0.036(2) 0.0085(18) 0.0160(16) 0.0165(18)
C4A 0.053(2) 0.040(2) 0.047(2) 0.0171(19) 0.0210(19) 0.0153(19)
C2 0.054(2) 0.041(2) 0.043(2) 0.0169(18) 0.0175(17) 0.0182(19)
C4 0.050(2) 0.041(2) 0.034(2) 0.0141(18) 0.0175(16) 0.0228(18)
C10 0.081(3) 0.044(2) 0.049(3) 0.016(2) 0.028(2) 0.028(2)
C11 0.054(2) 0.048(2) 0.046(2) 0.0200(19) 0.0170(18) 0.0175(19)
C3 0.056(2) 0.036(2) 0.040(2) 0.0103(17) 0.0233(17) 0.0235(18)
C5 0.070(3) 0.052(3) 0.045(2) 0.016(2) 0.022(2) 0.025(2)
C9 0.051(2) 0.053(3) 0.043(2) 0.019(2) 0.0138(18) 0.016(2)
C16 0.068(3) 0.050(3) 0.052(3) 0.020(2) 0.018(2) 0.024(2)
C8 0.060(3) 0.059(3) 0.061(3) 0.027(2) 0.027(2) 0.022(2)
C7 0.054(2) 0.049(3) 0.069(3) 0.011(2) 0.021(2) 0.017(2)
C9A 0.061(3) 0.040(2) 0.070(3) 0.020(2) 0.014(2) 0.012(2)
C5A 0.067(3) 0.067(3) 0.060(3) 0.022(2) 0.027(2) 0.038(2)
C12 0.115(4) 0.068(3) 0.068(3) 0.034(3) 0.049(3) 0.048(3)
C13 0.098(4) 0.088(4) 0.064(3) 0.042(3) 0.043(3) 0.037(3)
C6 0.068(3) 0.058(3) 0.053(3) 0.004(2) 0.014(2) 0.017(2)
C8A 0.056(3) 0.057(3) 0.092(4) 0.032(3) -0.004(3) -0.001(2)
C15 0.102(4) 0.057(3) 0.071(3) 0.031(3) 0.025(3) 0.026(3)
C14 0.087(3) 0.075(4) 0.072(3) 0.046(3) 0.023(3) 0.023(3)
C6A 0.068(3) 0.093(4) 0.089(4) 0.040(3) 0.035(3) 0.051(3)
C7A 0.051(3) 0.087(4) 0.117(5) 0.060(4) 0.024(3) 0.023(3)

loop_
_atom_type_symbol
_atom_type_description
_atom_type_scat_dispersion_real
_atom_type_scat_dispersion_imag
_atom_type_scat_source
C C 0.0033 0.0016 'International Tables Vol C Tables 4.2.6.8 and 6.1.1.4'
H H 0.0000 0.0000 'International Tables Vol C Tables 4.2.6.8 and 6.1.1.4'
N N 0.0061 0.0033 'International Tables Vol C Tables 4.2.6.8 and 6.1.1.4'
O O 0.0106 0.0060 'International Tables Vol C Tables 4.2.6.8 and 6.1.1.4'

loop_
_geom_angle_atom_site_label_1
_geom_angle_atom_site_label_2
_geom_angle_atom_site_label_3
_geom_angle
_geom_angle_site_symmetry_1
_geom_angle_site_symmetry_3
_geom_angle_publ_flag
C10 N3 N2 121.1(3) . . ?
N3 N2 C1 116.8(3) . . ?
C2 N2 N3 130.7(3) . . ?
C2 N2 C1 111.8(3) . . ?
C1 N1 C3 114.3(3) . . ?
C1 N1 H1 121(2) . . ?
C3 N1 H1 124(2) . . ?
C16 O16 H16 100(4) . . ?
O1 C1 N2 123.7(3) . . ?
O1 C1 N1 129.8(3) . . ?
N1 C1 N2 106.5(3) . . ?
C9A C4A C3 122.5(4) . . ?
C9A C4A C5A 118.6(4) . . ?
C5A C4A C3 118.9(3) . . ?
N2 C2 C3 106.2(3) . . ?
O2 C2 N2 126.1(3) . . ?
O2 C2 C3 127.7(4) . . ?
C5 C4 C3 124.0(3) . . ?
C9 C4 C3 117.6(3) . . ?
C9 C4 C5 118.4(3) . . ?
N3 C10 H10 120.0 . . ?
N3 C10 C11 119.9(4) . . ?
C11 C10 H10 120.0 . . ?
C16 C11 C10 122.4(4) . . ?
C16 C11 C12 117.7(4) . . ?
C12 C11 C10 119.9(4) . . ?
N1 C3 C4A 112.4(3) . . ?
N1 C3 C2 101.1(3) . . ?
N1 C3 C4 111.1(3) . . ?
C4A C3 C2 106.4(3) . . ?
C4 C3 C4A 110.3(3) . . ?
C4 C3 C2 115.3(3) . . ?
C4 C5 H5 119.9 . . ?
C4 C5 C6 120.1(4) . . ?
C6 C5 H5 119.9 . . ?
C4 C9 H9 119.4 . . ?
C4 C9 C8 121.2(3) . . ?
C8 C9 H9 119.4 . . ?
O16 C16 C11 122.7(4) . . ?
O16 C16 C15 117.5(4) . . ?
C15 C16 C11 119.7(4) . . ?
C9 C8 H8 120.1 . . ?
C7 C8 C9 119.9(4) . . ?
C7 C8 H8 120.1 . . ?
C8 C7 H7 119.9 . . ?
C6 C7 C8 120.1(4) . . ?
C6 C7 H7 119.9 . . ?
C4A C9A H9A 120.0 . . ?
C8A C9A C4A 120.0(4) . . ?
C8A C9A H9A 120.0 . . ?
C4A C5A H5A 119.8 . . ?
C6A C5A C4A 120.5(4) . . ?
C6A C5A H5A 119.8 . . ?
C11 C12 H12 119.1 . . ?
C13 C12 C11 121.8(4) . . ?
C13 C12 H12 119.1 . . ?
C12 C13 H13 120.3 . . ?
C14 C13 C12 119.5(4) . . ?
C14 C13 H13 120.3 . . ?
C5 C6 H6 119.9 . . ?
C7 C6 C5 120.3(4) . . ?
C7 C6 H6 119.9 . . ?
C9A C8A H8A 119.6 . . ?
C9A C8A C7A 120.8(4) . . ?
C7A C8A H8A 119.6 . . ?
C16 C15 H15 119.7 . . ?
C14 C15 C16 120.6(5) . . ?
C14 C15 H15 119.7 . . ?
C13 C14 C15 120.7(4) . . ?
C13 C14 H14 119.6 . . ?
C15 C14 H14 119.6 . . ?
C5A C6A H6A 119.7 . . ?
C7A C6A C5A 120.6(5) . . ?
C7A C6A H6A 119.7 . . ?
C8A C7A H7A 120.3 . . ?
C6A C7A C8A 119.4(5) . . ?
C6A C7A H7A 120.3 . . ?

loop_
_geom_bond_atom_site_label_1
_geom_bond_atom_site_label_2
_geom_bond_distance
_geom_bond_site_symmetry_2
_geom_bond_publ_flag
O1 C1 1.209(4) . ?
N3 N2 1.387(4) . ?
N3 C10 1.273(5) . ?
N2 C1 1.423(4) . ?
N2 C2 1.380(5) . ?
N1 C1 1.330(5) . ?
N1 C3 1.459(4) . ?
N1 H1 0.92(4) . ?
O2 C2 1.214(4) . ?
O16 C16 1.359(5) . ?
O16 H16 1.010(3) . ?
C4A C3 1.537(5) . ?
C4A C9A 1.382(5) . ?
C4A C5A 1.396(5) . ?
C2 C3 1.538(5) . ?
C4 C3 1.515(5) . ?
C4 C5 1.386(5) . ?
C4 C9 1.376(5) . ?
C10 H10 0.9300 . ?
C10 C11 1.444(5) . ?
C11 C16 1.389(6) . ?
C11 C12 1.394(6) . ?
C5 H5 0.9300 . ?
C5 C6 1.387(6) . ?
C9 H9 0.9300 . ?
C9 C8 1.379(5) . ?
C16 C15 1.386(6) . ?
C8 H8 0.9300 . ?
C8 C7 1.365(5) . ?
C7 H7 0.9300 . ?
C7 C6 1.364(6) . ?
C9A H9A 0.9300 . ?
C9A C8A 1.375(6) . ?
C5A H5A 0.9300 . ?
C5A C6A 1.367(6) . ?
C12 H12 0.9300 . ?
C12 C13 1.370(6) . ?
C13 H13 0.9300 . ?
C13 C14 1.352(6) . ?
C6 H6 0.9300 . ?
C8A H8A 0.9300 . ?
C8A C7A 1.376(7) . ?
C15 H15 0.9300 . ?
C15 C14 1.366(6) . ?
C14 H14 0.9300 . ?
C6A H6A 0.9300 . ?
C6A C7A 1.365(6) . ?
C7A H7A 0.9300 . ?

loop_
_geom_hbond_atom_site_label_D
_geom_hbond_atom_site_label_H
_geom_hbond_atom_site_label_A
_geom_hbond_distance_DH
_geom_hbond_distance_HA
_geom_hbond_distance_DA
_geom_hbond_angle_DHA
_geom_hbond_site_symmetry_A
_geom_hbond_publ_flag
C10 H10 O2 0.93 2.28 2.917(5) 125.5 . yes
N1 H1 O1 0.92(4) 1.94(4) 2.847(4) 170(3) 2_566 yes
O16 H16 N3 1.010(3) 1.65(3) 2.603(4) 155(6) . yes

loop_
_geom_torsion_atom_site_label_1
_geom_torsion_atom_site_label_2
_geom_torsion_atom_site_label_3
_geom_torsion_atom_site_label_4
_geom_torsion
_geom_torsion_site_symmetry_1
_geom_torsion_site_symmetry_2
_geom_torsion_site_symmetry_3
_geom_torsion_site_symmetry_4
_geom_torsion_publ_flag
N3 N2 C1 O1 8.2(5) . . . . ?
N3 N2 C1 N1 -171.2(3) . . . . ?
N3 N2 C2 O2 -9.4(6) . . . . ?
N3 N2 C2 C3 167.8(3) . . . . ?
N3 C10 C11 C16 -3.3(6) . . . . ?
N3 C10 C11 C12 177.0(4) . . . . ?
N2 N3 C10 C11 -177.5(3) . . . . ?
N2 C2 C3 N1 3.2(3) . . . . ?
N2 C2 C3 C4A -114.3(3) . . . . ?
N2 C2 C3 C4 123.1(3) . . . . ?
O2 C2 C3 N1 -179.6(4) . . . . ?
O2 C2 C3 C4A 62.8(5) . . . . ?
O2 C2 C3 C4 -59.7(5) . . . . ?
O16 C16 C15 C14 -179.4(4) . . . . ?
C1 N2 C2 O2 -179.8(3) . . . . ?
C1 N2 C2 C3 -2.6(4) . . . . ?
C1 N1 C3 C4A 110.0(3) . . . . ?
C1 N1 C3 C2 -3.1(4) . . . . ?
C1 N1 C3 C4 -125.9(3) . . . . ?
C4A C9A C8A C7A 0.4(7) . . . . ?
C4A C5A C6A C7A 1.2(7) . . . . ?
C2 N2 C1 O1 -179.9(3) . . . . ?
C2 N2 C1 N1 0.7(4) . . . . ?
C4 C5 C6 C7 -0.9(6) . . . . ?
C4 C9 C8 C7 0.7(6) . . . . ?
C10 N3 N2 C1 -177.6(3) . . . . ?
C10 N3 N2 C2 12.4(6) . . . . ?
C10 C11 C16 O16 -0.8(6) . . . . ?
C10 C11 C16 C15 -179.9(4) . . . . ?
C10 C11 C12 C13 -179.7(4) . . . . ?
C11 C16 C15 C14 -0.1(7) . . . . ?
C11 C12 C13 C14 -0.6(8) . . . . ?
C3 N1 C1 O1 -177.7(3) . . . . ?
C3 N1 C1 N2 1.7(4) . . . . ?
C3 C4A C9A C8A -179.4(4) . . . . ?
C3 C4A C5A C6A 178.6(4) . . . . ?
C3 C4 C5 C6 -177.7(4) . . . . ?
C3 C4 C9 C8 177.8(3) . . . . ?
C5 C4 C3 N1 120.0(4) . . . . ?
C5 C4 C3 C4A -114.7(4) . . . . ?
C5 C4 C3 C2 5.8(5) . . . . ?
C5 C4 C9 C8 -1.6(6) . . . . ?
C9 C4 C3 N1 -59.4(4) . . . . ?
C9 C4 C3 C4A 65.9(4) . . . . ?
C9 C4 C3 C2 -173.6(3) . . . . ?
C9 C4 C5 C6 1.7(6) . . . . ?
C9 C8 C7 C6 0.1(6) . . . . ?
C16 C11 C12 C13 0.6(7) . . . . ?
C16 C15 C14 C13 0.1(8) . . . . ?
C8 C7 C6 C5 0.0(7) . . . . ?
C9A C4A C3 N1 -2.7(5) . . . . ?
C9A C4A C3 C2 107.1(4) . . . . ?
C9A C4A C3 C4 -127.2(4) . . . . ?
C9A C4A C5A C6A -1.5(6) . . . . ?
C9A C8A C7A C6A -0.7(7) . . . . ?
C5A C4A C3 N1 177.2(3) . . . . ?
C5A C4A C3 C2 -73.0(4) . . . . ?
C5A C4A C3 C4 52.7(4) . . . . ?
C5A C4A C9A C8A 0.7(6) . . . . ?
C5A C6A C7A C8A -0.1(7) . . . . ?
C12 C11 C16 O16 179.0(4) . . . . ?
C12 C11 C16 C15 -0.2(6) . . . . ?
C12 C13 C14 C15 0.3(8) . . . . ?

loop_
_twin_individual_id
_twin_individual_mass_fraction_refined
_oxdiff_twin_reflns_isolated
_oxdiff_twin_reflns_overlapped
_twin_individual_twin_lattice_type
_twin_individual_twin_matrix_11
_twin_individual_twin_matrix_12
_twin_individual_twin_matrix_13
_twin_individual_twin_matrix_21
_twin_individual_twin_matrix_22
_twin_individual_twin_matrix_23
_twin_individual_twin_matrix_31
_twin_individual_twin_matrix_32
_twin_individual_twin_matrix_33
1 0.7129(16) 3372 3921 ref 1.0000 0.0000 0.0000 0.0000 1.0000 0.0000 0.0000 0.0000 1.0000
2 0.2871(16) 3407 3921 nmt -1.0029 -0.0016 0.0024 0.3101 0.2207 -0.7779 -0.3100 -1.2172 -0.2251
